data_7131093
loop_
_publ_author_name
'Aimon, Anthony'
'Dow, Mark J.'
'Hanby, Abigail R.'
'Okolo, Ephraim A.'
'Pask, Christopher M.'
'Nelson, Adam'
'Marsden, Stephen P.'

_publ_section_title
;
 Synthesis of spirocyclic 1,2-diamines by dearomatising intramolecular
 diamination of phenols.
;
_journal_issue 5
_journal_name_full 'Chemical communications (Cambridge, England)'
_journal_page_first 607
_journal_page_last 610
_journal_paper_doi 10.1039/d2cc06137f
_journal_volume 59
_journal_year 2023
_chemical_formula_moiety 'C20 H26 F N3 O3'
_chemical_formula_sum 'C20 H26 F N3 O3'
_chemical_formula_weight 375.44
_space_group_crystal_system monoclinic
_space_group_IT_number 14
_space_group_name_Hall '-P 2ybc'
_space_group_name_H-M_alt 'P 1 21/c 1'
_atom_sites_solution_hydrogens mixed
_atom_sites_solution_primary direct
_audit_creation_date 2019-01-03
_audit_creation_method
;
Olex2 1.2
(compiled 2018.05.29 svn.r3508 for OlexSys, GUI svn.r5506)
;
_audit_update_record
;
2022-05-26 deposited with the CCDC.	2022-12-12 downloaded from the CCDC.
;
_cell_angle_alpha 90
_cell_angle_beta 103.566(2)
_cell_angle_gamma 90
_cell_formula_units_Z 4
_cell_length_a 11.6465(3)
_cell_length_b 19.7846(5)
_cell_length_c 8.73330(19)
_cell_measurement_reflns_used 3546
_cell_measurement_temperature 120.00(18)
_cell_measurement_theta_max 73.3210
_cell_measurement_theta_min 4.0040
_cell_volume 1956.20(8)
_computing_cell_refinement 'CrysAlisPro 1.171.39.43c (Rigaku OD, 2018)'
_computing_data_collection 'CrysAlisPro 1.171.39.43c (Rigaku OD, 2018)'
_computing_data_reduction 'CrysAlisPro 1.171.39.43c (Rigaku OD, 2018)'
_computing_molecular_graphics 'Olex2 (Dolomanov et al., 2009)'
_computing_publication_material 'Olex2 (Dolomanov et al., 2009)'
_computing_structure_refinement 'ShelXL (Sheldrick, 2015)'
_computing_structure_solution 'ShelXS (Sheldrick, 2008)'
_diffrn_ambient_environment N~2~
_diffrn_ambient_temperature 120.00(18)
_diffrn_detector 'CCD plate'
_diffrn_detector_area_resol_mean 5.3095
_diffrn_detector_type Atlas
_diffrn_measured_fraction_theta_full 0.986
_diffrn_measured_fraction_theta_max 0.955
_diffrn_measurement_details
;
List of Runs (angles in degrees, time in seconds):

  # Type    Start    End  Width  t~exp~   \w     \q     \k     \f   Frames
#--------------------------------------------------------------------------
  1  \w    -24.00  32.00   1.00    1.00    --  -41.04  37.00   0.00   56
  2  \w    -21.00  30.00   1.00    1.00    --  -41.04  57.00 120.00   51
  3  \w    -68.00  31.00   1.00    1.00    --  -41.04  57.00  60.00   99
  4  \w     43.00  69.00   1.00    1.00    --   41.04 -57.00  30.00   26
  5  \w     15.00  78.00   1.00    1.00    --   41.04  65.00  88.24   63
  6  \w     67.00 105.00   1.00    4.00    --  106.02 -65.00 -17.98   38
  7  \w     26.00 151.00   1.00    4.00    --  106.02 -15.00 -60.00  125
  8  \w     86.00 177.00   1.00    4.00    --  106.02  45.00 120.00   91
  9  \w     34.00 131.00   1.00    4.00    --  106.02 -65.00  35.66   97
 10  \w     56.00  83.00   1.00    4.00    --  106.02 -65.00 -37.16   27
 11  \w     46.00 105.00   1.00    4.00    --  106.02 -63.00 -60.67   59
;
_diffrn_measurement_device 'four-circle diffractometer'
_diffrn_measurement_device_type 'SuperNova, Dual, Cu at home/near, Atlas'
_diffrn_measurement_method '\w scans'
_diffrn_orient_matrix_type 'CrysAlisPro convention (1999,Acta A55,543-557)'
_diffrn_orient_matrix_UB_11 0.0048455000
_diffrn_orient_matrix_UB_12 0.0392025000
_diffrn_orient_matrix_UB_13 -0.1507447000
_diffrn_orient_matrix_UB_21 0.0220761000
_diffrn_orient_matrix_UB_22 0.0661432000
_diffrn_orient_matrix_UB_23 0.0954273000
_diffrn_orient_matrix_UB_31 0.1342070000
_diffrn_orient_matrix_UB_32 -0.0123351000
_diffrn_orient_matrix_UB_33 0.0328450000
_diffrn_radiation_monochromator mirror
_diffrn_radiation_probe x-ray
_diffrn_radiation_type CuK\a
_diffrn_radiation_wavelength 1.54184
_diffrn_reflns_av_R_equivalents 0.0327
_diffrn_reflns_av_unetI/netI 0.0390
_diffrn_reflns_Laue_measured_fraction_full 0.986
_diffrn_reflns_Laue_measured_fraction_max 0.955
_diffrn_reflns_limit_h_max 13
_diffrn_reflns_limit_h_min -10
_diffrn_reflns_limit_k_max 24
_diffrn_reflns_limit_k_min -20
_diffrn_reflns_limit_l_max 9
_diffrn_reflns_limit_l_min -10
_diffrn_reflns_number 8404
_diffrn_reflns_point_group_measured_fraction_full 0.986
_diffrn_reflns_point_group_measured_fraction_max 0.955
_diffrn_reflns_theta_full 67.684
_diffrn_reflns_theta_max 73.454
_diffrn_reflns_theta_min 3.904
_diffrn_source 'micro-focus sealed X-ray tube'
_diffrn_source_type 'SuperNova (Cu) X-ray Source'
_exptl_absorpt_coefficient_mu 0.766
_exptl_absorpt_correction_T_max 1.000
_exptl_absorpt_correction_T_min 0.843
_exptl_absorpt_correction_type gaussian
_exptl_absorpt_process_details
;
CrysAlisPro 1.171.39.43c (Rigaku Oxford Diffraction, 2018)
Numerical absorption correction based on gaussian integration over
			a multifaceted crystal model
Empirical absorption correction using spherical harmonics,
 implemented in SCALE3 ABSPACK scaling algorithm.
;
_exptl_crystal_colour colourless
_exptl_crystal_colour_primary colourless
_exptl_crystal_density_diffrn 1.275
_exptl_crystal_description block
_exptl_crystal_F_000 800
_exptl_crystal_size_max 0.14
_exptl_crystal_size_mid 0.11
_exptl_crystal_size_min 0.06
_refine_diff_density_max 0.237
_refine_diff_density_min -0.199
_refine_diff_density_rms 0.040
_refine_ls_extinction_method none
_refine_ls_goodness_of_fit_ref 1.047
_refine_ls_hydrogen_treatment mixed
_refine_ls_matrix_type full
_refine_ls_number_parameters 250
_refine_ls_number_reflns 3763
_refine_ls_number_restraints 0
_refine_ls_restrained_S_all 1.047
_refine_ls_R_factor_all 0.0520
_refine_ls_R_factor_gt 0.0402
_refine_ls_shift/su_max 0.000
_refine_ls_shift/su_mean 0.000
_refine_ls_structure_factor_coef Fsqd
_refine_ls_weighting_details 'w=1/[\s^2^(Fo^2^)+(0.0411P)^2^+0.5017P] where P=(Fo^2^+2Fc^2^)/3'
_refine_ls_weighting_scheme calc
_refine_ls_wR_factor_gt 0.0945
_refine_ls_wR_factor_ref 0.1021
_reflns_Friedel_coverage 0.000
_reflns_number_gt 3084
_reflns_number_total 3763
_reflns_threshold_expression 'I > 2\s(I)'
_cod_data_source_file d2cc06137f2.cif
_cod_data_source_block eo303p
_cod_depositor_comments 'Adding full bibliography for 7131091--7131095.cif.'
_cod_database_code 7131093
_shelx_shelxl_version_number 2014/7
_chemical_oxdiff_formula 'C80  H104  F4  N12  O12  '
_shelx_space_group_comment
;
The symmetry employed for this shelxl refinement is uniquely defined
by the following loop, which should always be used as a source of
symmetry information in preference to the above space-group names.
They are only intended as comments.
;
_shelx_estimated_absorpt_t_max 0.956
_shelx_estimated_absorpt_t_min 0.900
_reflns_odcompleteness_completeness 98.42
_reflns_odcompleteness_iscentric 1
_reflns_odcompleteness_theta 66.97
_olex2_refinement_description
;
1. Fixed Uiso
 At 1.2 times of:
  All C(H) groups, All C(H,H) groups
 At 1.5 times of:
  All C(H,H,H) groups
2.a Ternary CH refined with riding coordinates:
 C6(H6), C7(H7), C12(H12)
2.b Secondary CH2 refined with riding coordinates:
 C2(H2A,H2B), C3(H3A,H3B), C4(H4A,H4B), C10(H10A,H10B), C11(H11A,H11B),
 C13(H13A,H13B)
2.c Aromatic/amide H refined with riding coordinates:
 C16(H16), C18(H18), C19(H19), C20(H20)
2.d Idealised Me refined as rotating group:
 C8(H8A,H8B,H8C), C9(H9A,H9B,H9C)
;
_olex2_date_sample_data_collection 2019-01-03
_olex2_submission_special_instructions 'No special instructions were received'
_oxdiff_exptl_absorpt_empirical_details
;
Empirical correction (ABSPACK) includes:
- Absorption correction using spherical harmonics
- Frame scaling
;
_oxdiff_exptl_absorpt_empirical_full_max 1.159
_oxdiff_exptl_absorpt_empirical_full_min 0.938

loop_
_space_group_symop_operation_xyz
'x, y, z'
'-x, y+1/2, -z+1/2'
'-x, -y, -z'
'x, -y-1/2, z-1/2'

loop_
_atom_site_label
_atom_site_type_symbol
_atom_site_fract_x
_atom_site_fract_y
_atom_site_fract_z
_atom_site_U_iso_or_equiv
_atom_site_adp_type
_atom_site_occupancy
_atom_site_site_symmetry_order
_atom_site_calc_flag
_atom_site_refinement_flags_posn
_atom_site_refinement_flags_adp
_atom_site_refinement_flags_occupancy
_atom_site_disorder_assembly
_atom_site_disorder_group
F1 F 0.64151(9) 0.18948(7) 1.26207(13) 0.0463(3) Uani 1 1 d . . . . .
O1 O -0.04385(9) -0.11741(6) 0.10352(12) 0.0246(2) Uani 1 1 d . . . . .
O2 O 0.24350(9) 0.03613(6) 0.71719(12) 0.0261(2) Uani 1 1 d . . . . .
O3 O 0.43661(10) 0.05903(6) 0.82519(13) 0.0304(3) Uani 1 1 d . . . . .
N1 N 0.12839(11) -0.05361(6) 0.18082(14) 0.0210(3) Uani 1 1 d . . . . .
N2 N 0.09290(11) -0.13707(6) 0.33679(14) 0.0212(3) Uani 1 1 d . . . . .
N3 N 0.28583(12) 0.10551(7) 0.92021(15) 0.0233(3) Uani 1 1 d . . . . .
H3 H 0.2091(19) 0.1075(11) 0.901(2) 0.033(5) Uiso 1 1 d . . . . .
C1 C 0.04953(13) -0.10413(7) 0.19992(17) 0.0200(3) Uani 1 1 d . . . . .
C2 C 0.14537(14) -0.04559(9) 0.01953(18) 0.0272(3) Uani 1 1 d . . . . .
H2A H 0.1526 0.0018 -0.0052 0.033 Uiso 1 1 calc R . . . .
H2B H 0.0795 -0.0649 -0.0571 0.033 Uiso 1 1 calc R . . . .
C3 C 0.26135(14) -0.08419(8) 0.01963(18) 0.0261(3) Uani 1 1 d . . . . .
H3A H 0.2481 -0.1180 -0.0632 0.031 Uiso 1 1 calc R . . . .
H3B H 0.3220 -0.0532 0.0036 0.031 Uiso 1 1 calc R . . . .
C4 C 0.29820(13) -0.11784(8) 0.18257(18) 0.0226(3) Uani 1 1 d . . . . .
H4A H 0.3835 -0.1197 0.2189 0.027 Uiso 1 1 calc R . . . .
H4B H 0.2665 -0.1633 0.1805 0.027 Uiso 1 1 calc R . . . .
C5 C 0.24355(13) -0.07088(7) 0.28754(17) 0.0202(3) Uani 1 1 d . . . . .
C6 C 0.20388(13) -0.10655(7) 0.42318(17) 0.0205(3) Uani 1 1 d . . . . .
H6 H 0.2607 -0.1417 0.4698 0.025 Uiso 1 1 calc R . . . .
C7 C 0.02741(14) -0.19225(8) 0.38953(18) 0.0239(3) Uani 1 1 d . . . . .
H7 H -0.0261 -0.2109 0.2954 0.029 Uiso 1 1 calc R . . . .
C8 C -0.04887(17) -0.16852(10) 0.4985(2) 0.0391(4) Uani 1 1 d . . . . .
H8A H 0.0009 -0.1532 0.5961 0.059 Uiso 1 1 calc GR . . . .
H8B H -0.0971 -0.2053 0.5186 0.059 Uiso 1 1 calc GR . . . .
H8C H -0.0986 -0.1321 0.4496 0.059 Uiso 1 1 calc GR . . . .
C9 C 0.11067(16) -0.24821(9) 0.4613(2) 0.0389(4) Uani 1 1 d . . . . .
H9A H 0.1592 -0.2603 0.3906 0.058 Uiso 1 1 calc GR . . . .
H9B H 0.0659 -0.2869 0.4796 0.058 Uiso 1 1 calc GR . . . .
H9C H 0.1599 -0.2331 0.5594 0.058 Uiso 1 1 calc GR . . . .
C10 C 0.32450(14) -0.00971(8) 0.33763(18) 0.0249(3) Uani 1 1 d . . . . .
H10A H 0.4040 -0.0258 0.3822 0.030 Uiso 1 1 calc R . . . .
H10B H 0.3267 0.0166 0.2447 0.030 Uiso 1 1 calc R . . . .
C11 C 0.28718(15) 0.03641(8) 0.45740(19) 0.0271(3) Uani 1 1 d . . . . .
H11A H 0.3450 0.0721 0.4893 0.033 Uiso 1 1 calc R . . . .
H11B H 0.2115 0.0571 0.4109 0.033 Uiso 1 1 calc R . . . .
C12 C 0.27810(14) -0.00556(8) 0.59873(18) 0.0244(3) Uani 1 1 d . . . . .
H12 H 0.3538 -0.0277 0.6436 0.029 Uiso 1 1 calc R . . . .
C13 C 0.18143(14) -0.05824(8) 0.55182(17) 0.0237(3) Uani 1 1 d . . . . .
H13A H 0.1063 -0.0356 0.5135 0.028 Uiso 1 1 calc R . . . .
H13B H 0.1763 -0.0844 0.6440 0.028 Uiso 1 1 calc R . . . .
C14 C 0.33321(13) 0.06670(8) 0.82195(17) 0.0221(3) Uani 1 1 d . . . . .
C15 C 0.34788(14) 0.14204(8) 1.05139(17) 0.0218(3) Uani 1 1 d . . . . .
C16 C 0.47034(14) 0.14604(8) 1.09439(18) 0.0250(3) Uani 1 1 d . . . . .
H16 H 0.5166 0.1233 1.0375 0.030 Uiso 1 1 calc R . . . .
C17 C 0.52116(15) 0.18456(9) 1.22340(19) 0.0299(4) Uani 1 1 d . . . . .
C18 C 0.45856(18) 0.21884(11) 1.3137(2) 0.0423(5) Uani 1 1 d . . . . .
H18 H 0.4963 0.2446 1.4000 0.051 Uiso 1 1 calc R . . . .
C19 C 0.33677(18) 0.21338(11) 1.2704(2) 0.0454(5) Uani 1 1 d . . . . .
H19 H 0.2916 0.2353 1.3301 0.055 Uiso 1 1 calc R . . . .
C20 C 0.28066(16) 0.17602(9) 1.1405(2) 0.0325(4) Uani 1 1 d . . . . .
H20 H 0.1987 0.1735 1.1126 0.039 Uiso 1 1 calc R . . . .

loop_
_atom_site_aniso_label
_atom_site_aniso_U_11
_atom_site_aniso_U_22
_atom_site_aniso_U_33
_atom_site_aniso_U_23
_atom_site_aniso_U_13
_atom_site_aniso_U_12
F1 0.0289(6) 0.0610(8) 0.0423(6) -0.0175(5) -0.0051(4) -0.0036(5)
O1 0.0192(5) 0.0290(6) 0.0249(5) -0.0022(4) 0.0036(4) 0.0019(4)
O2 0.0213(6) 0.0306(6) 0.0270(5) -0.0111(5) 0.0066(4) -0.0038(4)
O3 0.0203(6) 0.0382(7) 0.0337(6) -0.0143(5) 0.0086(4) -0.0039(5)
N1 0.0199(6) 0.0210(6) 0.0231(6) 0.0017(5) 0.0069(5) 0.0017(5)
N2 0.0211(6) 0.0188(6) 0.0232(6) -0.0003(5) 0.0043(5) -0.0034(5)
N3 0.0180(7) 0.0257(7) 0.0269(6) -0.0058(5) 0.0064(5) -0.0027(5)
C1 0.0200(7) 0.0186(7) 0.0228(7) -0.0029(5) 0.0077(6) 0.0036(5)
C2 0.0274(8) 0.0312(9) 0.0246(7) 0.0057(6) 0.0095(6) 0.0027(6)
C3 0.0258(8) 0.0279(8) 0.0271(8) -0.0016(6) 0.0113(6) -0.0004(6)
C4 0.0195(7) 0.0216(7) 0.0272(7) -0.0034(6) 0.0068(6) 0.0001(5)
C5 0.0191(7) 0.0185(7) 0.0231(7) -0.0005(6) 0.0052(5) -0.0005(5)
C6 0.0194(7) 0.0182(7) 0.0235(7) -0.0002(6) 0.0043(5) -0.0024(5)
C7 0.0237(8) 0.0198(7) 0.0284(8) 0.0014(6) 0.0067(6) -0.0046(6)
C8 0.0397(10) 0.0355(10) 0.0499(11) -0.0017(8) 0.0263(9) -0.0075(8)
C9 0.0340(10) 0.0251(9) 0.0577(11) 0.0132(8) 0.0109(8) -0.0008(7)
C10 0.0262(8) 0.0236(8) 0.0274(7) -0.0037(6) 0.0113(6) -0.0062(6)
C11 0.0300(8) 0.0221(8) 0.0317(8) -0.0068(6) 0.0121(6) -0.0064(6)
C12 0.0235(8) 0.0254(8) 0.0251(7) -0.0074(6) 0.0075(6) -0.0020(6)
C13 0.0256(8) 0.0248(8) 0.0222(7) -0.0019(6) 0.0086(6) -0.0052(6)
C14 0.0221(8) 0.0222(8) 0.0225(7) -0.0026(6) 0.0060(6) -0.0044(6)
C15 0.0265(8) 0.0192(7) 0.0200(7) 0.0007(6) 0.0061(6) -0.0015(6)
C16 0.0244(8) 0.0260(8) 0.0246(7) -0.0019(6) 0.0055(6) -0.0001(6)
C17 0.0254(8) 0.0326(9) 0.0278(8) -0.0017(7) -0.0016(6) -0.0021(6)
C18 0.0432(11) 0.0473(11) 0.0331(9) -0.0199(8) 0.0021(8) -0.0032(9)
C19 0.0432(11) 0.0511(12) 0.0447(11) -0.0245(9) 0.0157(9) -0.0005(9)
C20 0.0277(9) 0.0358(10) 0.0353(9) -0.0096(7) 0.0096(7) -0.0004(7)

loop_
_atom_type_symbol
_atom_type_description
_atom_type_scat_dispersion_real
_atom_type_scat_dispersion_imag
_atom_type_scat_source
C C 0.0181 0.0091 'International Tables Vol C Tables 4.2.6.8 and 6.1.1.4'
H H 0.0000 0.0000 'International Tables Vol C Tables 4.2.6.8 and 6.1.1.4'
F F 0.0727 0.0534 'International Tables Vol C Tables 4.2.6.8 and 6.1.1.4'
N N 0.0311 0.0180 'International Tables Vol C Tables 4.2.6.8 and 6.1.1.4'
O O 0.0492 0.0322 'International Tables Vol C Tables 4.2.6.8 and 6.1.1.4'

loop_
_exptl_crystal_face_index_h
_exptl_crystal_face_index_k
_exptl_crystal_face_index_l
_exptl_crystal_face_perp_dist
1 13 1 0.0288
-1 -13 -1 0.0288
-7 2 3 0.0508
-6 7 0 0.0356
6 -7 0 0.0356
0 3 -5 0.0538
0 -3 5 0.0538
1 12 -1 0.0307
-1 -13 0 0.0288

loop_
_geom_angle_atom_site_label_1
_geom_angle_atom_site_label_2
_geom_angle_atom_site_label_3
_geom_angle
_geom_angle_site_symmetry_1
_geom_angle_site_symmetry_3
_geom_angle_publ_flag
C14 O2 C12 115.76(12) . . ?
C1 N1 C2 115.52(12) . . ?
C1 N1 C5 106.49(12) . . ?
C2 N1 C5 108.71(11) . . ?
C1 N2 C6 111.00(12) . . ?
C1 N2 C7 121.52(13) . . ?
C6 N2 C7 127.30(12) . . ?
C14 N3 H3 117.1(13) . . ?
C14 N3 C15 126.72(14) . . ?
C15 N3 H3 116.2(13) . . ?
O1 C1 N1 124.72(14) . . ?
O1 C1 N2 125.88(14) . . ?
N2 C1 N1 109.37(12) . . ?
N1 C2 H2A 110.8 . . ?
N1 C2 H2B 110.8 . . ?
N1 C2 C3 104.95(12) . . ?
H2A C2 H2B 108.8 . . ?
C3 C2 H2A 110.8 . . ?
C3 C2 H2B 110.8 . . ?
C2 C3 H3A 110.6 . . ?
C2 C3 H3B 110.6 . . ?
H3A C3 H3B 108.8 . . ?
C4 C3 C2 105.52(12) . . ?
C4 C3 H3A 110.6 . . ?
C4 C3 H3B 110.6 . . ?
C3 C4 H4A 111.2 . . ?
C3 C4 H4B 111.2 . . ?
C3 C4 C5 102.97(12) . . ?
H4A C4 H4B 109.1 . . ?
C5 C4 H4A 111.2 . . ?
C5 C4 H4B 111.2 . . ?
N1 C5 C4 101.75(11) . . ?
N1 C5 C6 101.47(11) . . ?
N1 C5 C10 113.73(12) . . ?
C6 C5 C4 114.89(12) . . ?
C10 C5 C4 109.45(12) . . ?
C10 C5 C6 114.68(12) . . ?
N2 C6 C5 100.39(11) . . ?
N2 C6 H6 110.5 . . ?
N2 C6 C13 110.52(12) . . ?
C5 C6 H6 110.5 . . ?
C5 C6 C13 114.12(12) . . ?
C13 C6 H6 110.5 . . ?
N2 C7 H7 107.0 . . ?
N2 C7 C8 112.95(13) . . ?
N2 C7 C9 110.25(13) . . ?
C8 C7 H7 107.0 . . ?
C9 C7 H7 107.0 . . ?
C9 C7 C8 112.31(15) . . ?
C7 C8 H8A 109.5 . . ?
C7 C8 H8B 109.5 . . ?
C7 C8 H8C 109.5 . . ?
H8A C8 H8B 109.5 . . ?
H8A C8 H8C 109.5 . . ?
H8B C8 H8C 109.5 . . ?
C7 C9 H9A 109.5 . . ?
C7 C9 H9B 109.5 . . ?
C7 C9 H9C 109.5 . . ?
H9A C9 H9B 109.5 . . ?
H9A C9 H9C 109.5 . . ?
H9B C9 H9C 109.5 . . ?
C5 C10 H10A 108.7 . . ?
C5 C10 H10B 108.7 . . ?
H10A C10 H10B 107.6 . . ?
C11 C10 C5 114.36(12) . . ?
C11 C10 H10A 108.7 . . ?
C11 C10 H10B 108.7 . . ?
C10 C11 H11A 110.0 . . ?
C10 C11 H11B 110.0 . . ?
H11A C11 H11B 108.4 . . ?
C12 C11 C10 108.47(13) . . ?
C12 C11 H11A 110.0 . . ?
C12 C11 H11B 110.0 . . ?
O2 C12 C11 110.73(13) . . ?
O2 C12 H12 110.0 . . ?
O2 C12 C13 105.67(12) . . ?
C11 C12 H12 110.0 . . ?
C11 C12 C13 110.26(13) . . ?
C13 C12 H12 110.0 . . ?
C6 C13 H13A 109.1 . . ?
C6 C13 H13B 109.1 . . ?
C12 C13 C6 112.34(12) . . ?
C12 C13 H13A 109.1 . . ?
C12 C13 H13B 109.1 . . ?
H13A C13 H13B 107.9 . . ?
O2 C14 N3 108.31(13) . . ?
O3 C14 O2 124.40(14) . . ?
O3 C14 N3 127.28(14) . . ?
C16 C15 N3 123.34(14) . . ?
C16 C15 C20 119.69(15) . . ?
C20 C15 N3 116.97(14) . . ?
C15 C16 H16 121.0 . . ?
C17 C16 C15 118.08(15) . . ?
C17 C16 H16 121.0 . . ?
F1 C17 C16 117.51(15) . . ?
F1 C17 C18 118.38(15) . . ?
C18 C17 C16 124.10(16) . . ?
C17 C18 H18 121.5 . . ?
C17 C18 C19 116.95(16) . . ?
C19 C18 H18 121.5 . . ?
C18 C19 H19 119.2 . . ?
C20 C19 C18 121.50(17) . . ?
C20 C19 H19 119.2 . . ?
C15 C20 H20 120.2 . . ?
C19 C20 C15 119.66(17) . . ?
C19 C20 H20 120.2 . . ?

loop_
_geom_bond_atom_site_label_1
_geom_bond_atom_site_label_2
_geom_bond_distance
_geom_bond_site_symmetry_2
_geom_bond_publ_flag
F1 C17 1.366(2) . ?
O1 C1 1.2373(18) . ?
O2 C12 1.4521(18) . ?
O2 C14 1.3587(18) . ?
O3 C14 1.2075(19) . ?
N1 C1 1.3938(19) . ?
N1 C2 1.4762(19) . ?
N1 C5 1.4825(19) . ?
N2 C1 1.3511(19) . ?
N2 C6 1.4652(18) . ?
N2 C7 1.4664(19) . ?
N3 H3 0.87(2) . ?
N3 C14 1.361(2) . ?
N3 C15 1.4031(19) . ?
C2 H2A 0.9700 . ?
C2 H2B 0.9700 . ?
C2 C3 1.551(2) . ?
C3 H3A 0.9700 . ?
C3 H3B 0.9700 . ?
C3 C4 1.538(2) . ?
C4 H4A 0.9700 . ?
C4 H4B 0.9700 . ?
C4 C5 1.544(2) . ?
C5 C6 1.540(2) . ?
C5 C10 1.533(2) . ?
C6 H6 0.9800 . ?
C6 C13 1.543(2) . ?
C7 H7 0.9800 . ?
C7 C8 1.521(2) . ?
C7 C9 1.508(2) . ?
C8 H8A 0.9600 . ?
C8 H8B 0.9600 . ?
C8 H8C 0.9600 . ?
C9 H9A 0.9600 . ?
C9 H9B 0.9600 . ?
C9 H9C 0.9600 . ?
C10 H10A 0.9700 . ?
C10 H10B 0.9700 . ?
C10 C11 1.526(2) . ?
C11 H11A 0.9700 . ?
C11 H11B 0.9700 . ?
C11 C12 1.512(2) . ?
C12 H12 0.9800 . ?
C12 C13 1.518(2) . ?
C13 H13A 0.9700 . ?
C13 H13B 0.9700 . ?
C15 C16 1.389(2) . ?
C15 C20 1.399(2) . ?
C16 H16 0.9300 . ?
C16 C17 1.374(2) . ?
C17 C18 1.372(3) . ?
C18 H18 0.9300 . ?
C18 C19 1.384(3) . ?
C19 H19 0.9300 . ?
C19 C20 1.383(3) . ?
C20 H20 0.9300 . ?

loop_
_exptl_oxdiff_crystal_face_indexfrac_h
_exptl_oxdiff_crystal_face_indexfrac_k
_exptl_oxdiff_crystal_face_indexfrac_l
_exptl_oxdiff_crystal_face_x
_exptl_oxdiff_crystal_face_y
_exptl_oxdiff_crystal_face_z
1.0042 13.0011 1.0024 0.3634 0.9778 0.0073
-1.0042 -13.0011 -1.0024 -0.3634 -0.9778 -0.0073
-6.9965 2.0081 2.9997 -0.4074 0.2646 -0.8652
-5.9967 7.0099 0.0005 0.2457 0.3313 -0.8913
5.9967 -7.0099 -0.0005 -0.2457 -0.3313 0.8913
-0.0016 3.0041 -4.9998 0.8715 -0.2785 -0.2015
0.0016 -3.0041 4.9998 -0.8715 0.2785 0.2015
1.0029 12.0022 -0.9979 0.6258 0.7208 -0.0462
-1.0037 -13.0018 -0.0023 -0.5142 -0.8824 0.0256
